data_4340060
loop_
_publ_author_name
'Zhang, Jiliang'
'Wang, Yingmin'
'Bobev, Svilen'

_publ_section_title
;
 Structural Modulations in the Rare-Earth Metal Digermanides REAl1-xGe2
 (RE = Gd-Tm, Lu, Y; 0.8 &lt; x &lt; 0.9). Correlations between Long- and
 Short-Range Vacancy Ordering.
;
_journal_issue 3
_journal_name_full 'Inorganic chemistry'
_journal_page_first 722
_journal_page_last 732
_journal_paper_doi 10.1021/ic501002j
_journal_volume 54
_journal_year 2015
_chemical_formula_sum 'Al0.16 Ge2 Ho'
_chemical_formula_weight 314.43
_chemical_name_systematic
; 
 ? 
;
_space_group_IT_number 63
_symmetry_cell_setting orthorhombic
_symmetry_space_group_name_Hall '-C 2c 2'
_symmetry_space_group_name_H-M 'C m c m'
_atom_sites_solution_primary direct
_atom_sites_solution_secondary difmap
_audit_creation_method SHELXL-97
_cell_angle_alpha 90.00
_cell_angle_beta 90.00
_cell_angle_gamma 90.00
_cell_formula_units_Z 4
_cell_length_a 4.073(3)
_cell_length_b 16.097(10)
_cell_length_c 3.927(3)
_cell_measurement_reflns_used 999
_cell_measurement_temperature 200(2)
_cell_measurement_theta_max 29.3
_cell_measurement_theta_min 4.13
_cell_volume 257.5(3)
_computing_cell_refinement 'Bruker SMART'
_computing_data_collection 'Bruker SMART'
_computing_data_reduction 'Bruker SAINT'
_computing_molecular_graphics 'Bruker SHELXTL'
_computing_publication_material 'Bruker SHELXTL'
_computing_structure_refinement 'SHELXL-97 (Sheldrick, 1997)'
_computing_structure_solution 'SHELXS-97 (Sheldrick, 1990)'
_diffrn_ambient_temperature 200(2)
_diffrn_measured_fraction_theta_full 1.000
_diffrn_measured_fraction_theta_max 0.992
_diffrn_measurement_device_type 'CCD area detector'
_diffrn_measurement_method 'phi and omega scans'
_diffrn_radiation_monochromator graphite
_diffrn_radiation_source 'fine-focus sealed tube'
_diffrn_radiation_type MoK\a
_diffrn_radiation_wavelength 0.71073
_diffrn_reflns_av_R_equivalents 0.0370
_diffrn_reflns_av_sigmaI/netI 0.0211
_diffrn_reflns_limit_h_max 5
_diffrn_reflns_limit_h_min -5
_diffrn_reflns_limit_k_max 21
_diffrn_reflns_limit_k_min -22
_diffrn_reflns_limit_l_max 5
_diffrn_reflns_limit_l_min -5
_diffrn_reflns_number 1898
_diffrn_reflns_theta_full 29.00
_diffrn_reflns_theta_max 29.80
_diffrn_reflns_theta_min 2.53
_exptl_absorpt_coefficient_mu 53.293
_exptl_absorpt_correction_T_max 0.4007
_exptl_absorpt_correction_T_min 0.2078
_exptl_absorpt_correction_type multi-scan
_exptl_absorpt_process_details SADABS
_exptl_crystal_colour silver
_exptl_crystal_density_diffrn 8.113
_exptl_crystal_density_method 'not measured'
_exptl_crystal_description irregular
_exptl_crystal_F_000 532
_exptl_crystal_size_max 0.04
_exptl_crystal_size_mid 0.04
_exptl_crystal_size_min 0.02
_refine_diff_density_max 2.564
_refine_diff_density_min -1.792
_refine_diff_density_rms 0.353
_refine_ls_extinction_coef 0.0055(4)
_refine_ls_extinction_expression Fc^*^=kFc[1+0.001xFc^2^\l^3^/sin(2\q)]^-1/4^
_refine_ls_extinction_method SHELXL
_refine_ls_goodness_of_fit_ref 1.149
_refine_ls_matrix_type full
_refine_ls_number_parameters 17
_refine_ls_number_reflns 234
_refine_ls_number_restraints 0
_refine_ls_restrained_S_all 1.149
_refine_ls_R_factor_all 0.0223
_refine_ls_R_factor_gt 0.0207
_refine_ls_shift/su_max 0.000
_refine_ls_shift/su_mean 0.000
_refine_ls_structure_factor_coef Fsqd
_refine_ls_weighting_details 'calc w=1/[\s^2^(Fo^2^)+(0.0201P)^2^+3.7179P] where P=(Fo^2^+2Fc^2^)/3'
_refine_ls_weighting_scheme calc
_refine_ls_wR_factor_gt 0.0467
_refine_ls_wR_factor_ref 0.0473
_reflns_number_gt 219
_reflns_number_total 234
_reflns_threshold_expression >2sigma(I)
_cod_data_source_file ic501002j_si_002.cif
_cod_data_source_block HoAlGe
_cod_depositor_comments
;
The following automatic conversions were performed:

'_symmetry_cell_setting' value 'Orthorhombic' changed to
'orthorhombic' according to
/usr/data/users/saulius/crontab/automatic-downloads/rss-feeds/ACS/lib/dictionaries/cif_core.dic
dictionary named 'cif_core.dic' version 2.4.2 from 2011-04-26.

Automatic conversion script
Id: cif_fix_values 2281 2013-09-26 08:29:07Z andrius 

 Adding full bibliography for 4340057--4340064.cif.
;
_cod_original_cell_volume 257.4(3)
_cod_original_sg_symbol_H-M Cmcm
_cod_database_code 4340060

loop_
_symmetry_equiv_pos_as_xyz
'x, y, z'
'-x, -y, z+1/2'
'-x, y, -z+1/2'
'x, -y, -z'
'x+1/2, y+1/2, z'
'-x+1/2, -y+1/2, z+1/2'
'-x+1/2, y+1/2, -z+1/2'
'x+1/2, -y+1/2, -z'
'-x, -y, -z'
'x, y, -z-1/2'
'x, -y, z-1/2'
'-x, y, z'
'-x+1/2, -y+1/2, -z'
'x+1/2, y+1/2, -z-1/2'
'x+1/2, -y+1/2, z-1/2'
'-x+1/2, y+1/2, z'

loop_
_atom_site_label
_atom_site_type_symbol
_atom_site_fract_x
_atom_site_fract_y
_atom_site_fract_z
_atom_site_U_iso_or_equiv
_atom_site_adp_type
_atom_site_occupancy
_atom_site_symmetry_multiplicity
_atom_site_calc_flag
_atom_site_refinement_flags
Ho Ho 0.0000 0.39606(3) 0.2500 0.0082(2) Uani 1 4 d S
Ge1 Ge 0.0000 0.05077(9) 0.2500 0.0135(3) Uani 1 4 d S
Ge2 Ge 0.0000 0.75250(9) 0.2500 0.0276(4) Uani 1 4 d S
Al Al 0.0000 0.1932(11) 0.2500 0.005(5) Uiso 0.16(2) 4 d SP

loop_
_atom_site_aniso_label
_atom_site_aniso_U_11
_atom_site_aniso_U_22
_atom_site_aniso_U_33
_atom_site_aniso_U_23
_atom_site_aniso_U_13
_atom_site_aniso_U_12
Ho 0.0075(3) 0.0089(3) 0.0082(3) 0.000 0.000 0.000
Ge1 0.0080(5) 0.0237(6) 0.0086(6) 0.000 0.000 0.000
Ge2 0.0327(8) 0.0147(7) 0.0355(9) 0.000 0.000 0.000

loop_
_atom_type_symbol
_atom_type_description
_atom_type_scat_dispersion_real
_atom_type_scat_dispersion_imag
_atom_type_scat_source
Al Al 0.0645 0.0514 'International Tables Vol C Tables 4.2.6.8 and 6.1.1.4'
Ge Ge 0.1547 1.8001 'International Tables Vol C Tables 4.2.6.8 and 6.1.1.4'
Ho Ho -0.2175 4.6783 'International Tables Vol C Tables 4.2.6.8 and 6.1.1.4'

loop_
_geom_angle_atom_site_label_1
_geom_angle_atom_site_label_2
_geom_angle_atom_site_label_3
_geom_angle
_geom_angle_site_symmetry_1
_geom_angle_site_symmetry_3
Ge1 Ho Ge1 146.33(6) 13_556 13_455
Ge1 Ho Ge1 87.11(5) 13_556 13_456
Ge1 Ho Ge1 83.26(5) 13_455 13_456
Ge1 Ho Ge1 83.26(5) 13_556 13
Ge1 Ho Ge1 87.11(5) 13_455 13
Ge1 Ho Ge1 146.33(6) 13_456 13
Ge1 Ho Ge2 132.28(3) 13_556 5_445
Ge1 Ho Ge2 76.21(4) 13_455 5_445
Ge1 Ho Ge2 76.21(4) 13_456 5_445
Ge1 Ho Ge2 132.28(3) 13 5_445
Ge1 Ho Ge2 76.21(4) 13_556 5_545
Ge1 Ho Ge2 132.28(3) 13_455 5_545
Ge1 Ho Ge2 132.28(3) 13_456 5_545
Ge1 Ho Ge2 76.21(4) 13 5_545
Ge2 Ho Ge2 82.77(6) 5_445 5_545
Ge1 Ho Ge2 130.19(3) 13_556 9_565
Ge1 Ho Ge2 78.60(4) 13_455 9_565
Ge1 Ho Ge2 130.19(3) 13_456 9_565
Ge1 Ho Ge2 78.60(4) 13 9_565
Ge2 Ho Ge2 54.56(3) 5_445 9_565
Ge2 Ho Ge2 54.56(3) 5_545 9_565
Ge1 Ho Ge2 78.60(4) 13_556 9_566
Ge1 Ho Ge2 130.19(3) 13_455 9_566
Ge1 Ho Ge2 78.60(4) 13_456 9_566
Ge1 Ho Ge2 130.19(3) 13 9_566
Ge2 Ho Ge2 54.56(3) 5_445 9_566
Ge2 Ho Ge2 54.56(3) 5_545 9_566
Ge2 Ho Ge2 78.77(6) 9_565 9_566
Ge1 Ho Al 169.9(3) 13_556 13_455
Ge1 Ho Al 43.8(3) 13_455 13_455
Ge1 Ho Al 95.74(9) 13_456 13_455
Ge1 Ho Al 99.34(8) 13 13_455
Ge2 Ho Al 40.2(2) 5_445 13_455
Ge2 Ho Al 94.8(2) 5_545 13_455
Ge2 Ho Al 42.0(2) 9_565 13_455
Ge2 Ho Al 92.4(2) 9_566 13_455
Ge1 Ho Al 43.8(3) 13_556 13_556
Ge1 Ho Al 169.9(3) 13_455 13_556
Ge1 Ho Al 99.34(8) 13_456 13_556
Ge1 Ho Al 95.74(9) 13 13_556
Ge2 Ho Al 94.8(2) 5_445 13_556
Ge2 Ho Al 40.16(19) 5_545 13_556
Ge2 Ho Al 92.4(2) 9_565 13_556
Ge2 Ho Al 42.0(2) 9_566 13_556
Al Ho Al 126.1(6) 13_455 13_556
Ge1 Ho Al 99.34(8) 13_556 13_456
Ge1 Ho Al 95.74(9) 13_455 13_456
Ge1 Ho Al 43.8(3) 13_456 13_456
Ge1 Ho Al 169.9(3) 13 13_456
Ge2 Ho Al 40.2(2) 5_445 13_456
Ge2 Ho Al 94.8(2) 5_545 13_456
Ge2 Ho Al 92.4(2) 9_565 13_456
Ge2 Ho Al 42.0(2) 9_566 13_456
Al Ho Al 76.5(2) 13_455 13_456
Al Ho Al 79.8(2) 13_556 13_456
Ge1 Ho Al 95.74(9) 13_556 13
Ge1 Ho Al 99.34(8) 13_455 13
Ge1 Ho Al 169.9(3) 13_456 13
Ge1 Ho Al 43.8(3) 13 13
Ge2 Ho Al 94.8(2) 5_445 13
Ge2 Ho Al 40.16(19) 5_545 13
Ge2 Ho Al 42.0(2) 9_565 13
Ge2 Ho Al 92.4(2) 9_566 13
Al Ho Al 79.8(2) 13_455 13
Al Ho Al 76.5(2) 13_556 13
Al Ho Al 126.1(6) 13_456 13
Al Ge1 Ge1 129.78(5) . 9
Al Ge1 Ge1 129.78(5) . 9_556
Ge1 Ge1 Ge1 100.44(11) 9 9_556
Al Ge1 Ho 73.17(3) . 13_556
Ge1 Ge1 Ho 134.09(4) 9 13_556
Ge1 Ge1 Ho 71.02(4) 9_556 13_556
Al Ge1 Ho 73.17(3) . 13_455
Ge1 Ge1 Ho 71.02(4) 9 13_455
Ge1 Ge1 Ho 134.09(4) 9_556 13_455
Ho Ge1 Ho 146.33(6) 13_556 13_455
Al Ge1 Ho 73.17(3) . 13
Ge1 Ge1 Ho 71.02(4) 9 13
Ge1 Ge1 Ho 134.09(4) 9_556 13
Ho Ge1 Ho 83.26(5) 13_556 13
Ho Ge1 Ho 87.11(5) 13_455 13
Al Ge1 Ho 73.17(3) . 13_456
Ge1 Ge1 Ho 134.09(4) 9 13_456
Ge1 Ge1 Ho 71.02(4) 9_556 13_456
Ho Ge1 Ho 87.11(5) 13_556 13_456
Ho Ge1 Ho 83.26(5) 13_455 13_456
Ho Ge1 Ho 146.33(6) 13 13_456
Al Ge1 Ho 140.73(3) . 5_445
Ge1 Ge1 Ho 60.31(5) 9 5_445
Ge1 Ge1 Ho 60.31(5) 9_556 5_445
Ho Ge1 Ho 131.33(3) 13_556 5_445
Ho Ge1 Ho 77.76(4) 13_455 5_445
Ho Ge1 Ho 131.33(3) 13 5_445
Ho Ge1 Ho 77.76(4) 13_456 5_445
Al Ge1 Ho 140.73(3) . 5_545
Ge1 Ge1 Ho 60.31(5) 9 5_545
Ge1 Ge1 Ho 60.31(5) 9_556 5_545
Ho Ge1 Ho 77.76(4) 13_556 5_545
Ho Ge1 Ho 131.33(3) 13_455 5_545
Ho Ge1 Ho 77.76(4) 13 5_545
Ho Ge1 Ho 131.33(3) 13_456 5_545
Ho Ge1 Ho 78.54(6) 5_445 5_545
Al Ge2 Al 132.0(8) 9_566 9_565
Al Ge2 Al 99.9(3) 9_566 5_455
Al Ge2 Al 99.9(3) 9_565 5_455
Al Ge2 Al 99.9(3) 9_566 5
Al Ge2 Al 99.9(3) 9_565 5
Al Ge2 Al 129.8(8) 5_455 5
Al Ge2 Ge2 130.20(15) 9_566 13_465
Al Ge2 Ge2 51.51(17) 9_565 13_465
Al Ge2 Ge2 48.42(15) 5_455 13_465
Al Ge2 Ge2 129.76(18) 5 13_465
Al Ge2 Ge2 51.51(17) 9_566 13_566
Al Ge2 Ge2 130.20(15) 9_565 13_566
Al Ge2 Ge2 129.76(18) 5_455 13_566
Al Ge2 Ge2 48.42(15) 5 13_566
Ge2 Ge2 Ge2 176.73(12) 13_465 13_566
Al Ge2 Ge2 130.20(15) 9_566 13_565
Al Ge2 Ge2 51.51(17) 9_565 13_565
Al Ge2 Ge2 129.76(18) 5_455 13_565
Al Ge2 Ge2 48.42(15) 5 13_565
Ge2 Ge2 Ge2 92.04(5) 13_465 13_565
Ge2 Ge2 Ge2 87.86(5) 13_566 13_565
Al Ge2 Ge2 51.51(17) 9_566 13_466
Al Ge2 Ge2 130.20(15) 9_565 13_466
Al Ge2 Ge2 48.42(15) 5_455 13_466
Al Ge2 Ge2 129.76(18) 5 13_466
Ge2 Ge2 Ge2 87.86(5) 13_465 13_466
Ge2 Ge2 Ge2 92.04(5) 13_566 13_466
Ge2 Ge2 Ge2 176.73(12) 13_565 13_466
Al Ge2 Ho 72.2(3) 9_566 5
Al Ge2 Ho 72.2(3) 9_565 5
Al Ge2 Ho 156.5(4) 5_455 5
Al Ge2 Ho 73.7(4) 5 5
Ge2 Ge2 Ho 119.81(7) 13_465 5
Ge2 Ge2 Ho 62.98(5) 13_566 5
Ge2 Ge2 Ho 62.98(5) 13_565 5
Ge2 Ge2 Ho 119.81(7) 13_466 5
Al Ge2 Ho 72.2(3) 9_566 5_455
Al Ge2 Ho 72.2(3) 9_565 5_455
Al Ge2 Ho 73.7(4) 5_455 5_455
Al Ge2 Ho 156.5(4) 5 5_455
Ge2 Ge2 Ho 62.98(5) 13_465 5_455
Ge2 Ge2 Ho 119.81(7) 13_566 5_455
Ge2 Ge2 Ho 119.81(7) 13_565 5_455
Ge2 Ge2 Ho 62.98(5) 13_466 5_455
Ho Ge2 Ho 82.77(6) 5 5_455
Al Ge2 Ho 153.4(4) 9_566 9_565
Al Ge2 Ho 74.6(4) 9_565 9_565
Al Ge2 Ho 70.9(3) 5_455 9_565
Al Ge2 Ho 70.9(3) 5 9_565
Ge2 Ge2 Ho 62.47(5) 13_465 9_565
Ge2 Ge2 Ho 114.72(7) 13_566 9_565
Ge2 Ge2 Ho 62.47(5) 13_565 9_565
Ge2 Ge2 Ho 114.72(7) 13_466 9_565
Ho Ge2 Ho 125.44(3) 5 9_565
Ho Ge2 Ho 125.44(3) 5_455 9_565
Al Ge2 Ho 74.6(4) 9_566 9_566
Al Ge2 Ho 153.4(4) 9_565 9_566
Al Ge2 Ho 70.9(3) 5_455 9_566
Al Ge2 Ho 70.9(3) 5 9_566
Ge2 Ge2 Ho 114.72(7) 13_465 9_566
Ge2 Ge2 Ho 62.47(5) 13_566 9_566
Ge2 Ge2 Ho 114.72(7) 13_565 9_566
Ge2 Ge2 Ho 62.47(5) 13_466 9_566
Ho Ge2 Ho 125.44(3) 5 9_566
Ho Ge2 Ho 125.44(3) 5_455 9_566
Ho Ge2 Ho 78.77(6) 9_565 9_566
Ge2 Al Ge2 132.0(8) 9_566 9_565
Ge2 Al Ge2 80.1(3) 9_566 5_545
Ge2 Al Ge2 80.1(3) 9_565 5_545
Ge2 Al Ge2 80.1(3) 9_566 5_445
Ge2 Al Ge2 80.1(3) 9_565 5_445
Ge2 Al Ge2 129.8(8) 5_545 5_445
Ge2 Al Ge1 114.0(4) 9_566 .
Ge2 Al Ge1 114.0(4) 9_565 .
Ge2 Al Ge1 115.1(4) 5_545 .
Ge2 Al Ge1 115.1(4) 5_445 .
Ge2 Al Ho 138.55(8) 9_566 13_455
Ge2 Al Ho 67.59(11) 9_565 13_455
Ge2 Al Ho 140.66(6) 5_545 13_455
Ge2 Al Ho 67.11(10) 5_445 13_455
Ge1 Al Ho 63.1(3) . 13_455
Ge2 Al Ho 67.59(11) 9_566 13_556
Ge2 Al Ho 138.55(8) 9_565 13_556
Ge2 Al Ho 67.11(10) 5_545 13_556
Ge2 Al Ho 140.66(6) 5_445 13_556
Ge1 Al Ho 63.1(3) . 13_556
Ho Al Ho 126.1(6) 13_455 13_556
Ge2 Al Ho 67.59(11) 9_566 13_456
Ge2 Al Ho 138.55(8) 9_565 13_456
Ge2 Al Ho 140.66(6) 5_545 13_456
Ge2 Al Ho 67.11(10) 5_445 13_456
Ge1 Al Ho 63.1(3) . 13_456
Ho Al Ho 76.5(2) 13_455 13_456
Ho Al Ho 79.8(2) 13_556 13_456
Ge2 Al Ho 138.55(8) 9_566 13
Ge2 Al Ho 67.59(11) 9_565 13
Ge2 Al Ho 67.11(10) 5_545 13
Ge2 Al Ho 140.66(6) 5_445 13
Ge1 Al Ho 63.1(3) . 13
Ho Al Ho 79.8(2) 13_455 13
Ho Al Ho 76.5(2) 13_556 13
Ho Al Ho 126.1(6) 13_456 13
Ge2 Al Ho 66.0(4) 9_566 .
Ge2 Al Ho 66.0(4) 9_565 .
Ge2 Al Ho 64.9(4) 5_545 .
Ge2 Al Ho 64.9(4) 5_445 .
Ge1 Al Ho 180.0 . .
Ho Al Ho 116.9(3) 13_455 .
Ho Al Ho 116.9(3) 13_556 .
Ho Al Ho 116.9(3) 13_456 .
Ho Al Ho 116.9(3) 13 .

loop_
_geom_bond_atom_site_label_1
_geom_bond_atom_site_label_2
_geom_bond_distance
_geom_bond_site_symmetry_2
Ho Ge1 2.9552(13) 13_556
Ho Ge1 2.9552(13) 13_455
Ho Ge1 2.9552(13) 13_456
Ho Ge1 2.9552(13) 13
Ho Ge2 3.0801(18) 5_445
Ho Ge2 3.0801(18) 5_545
Ho Ge2 3.0942(19) 9_565
Ho Ge2 3.0942(19) 9_566
Ho Al 3.173(8) 13_455
Ho Al 3.173(8) 13_556
Ho Al 3.173(8) 13_456
Ho Al 3.173(8) 13
Ge1 Al 2.293(17) .
Ge1 Ge1 2.555(2) 9
Ge1 Ge1 2.555(2) 9_556
Ge1 Ho 2.9552(13) 13_556
Ge1 Ho 2.9552(13) 13_455
Ge1 Ho 2.9552(13) 13
Ge1 Ho 2.9552(13) 13_456
Ge1 Ho 3.2169(18) 5_445
Ge1 Ho 3.2169(18) 5_545
Ge2 Al 2.149(7) 9_566
Ge2 Al 2.149(7) 9_565
Ge2 Al 2.249(7) 5_455
Ge2 Al 2.249(7) 5
Ge2 Ge2 2.8298(13) 13_465
Ge2 Ge2 2.8298(13) 13_566
Ge2 Ge2 2.8298(13) 13_565
Ge2 Ge2 2.8298(13) 13_466
Ge2 Ho 3.0801(18) 5
Ge2 Ho 3.0801(18) 5_455
Ge2 Ho 3.0942(19) 9_565
Ge2 Ho 3.0942(19) 9_566
Al Ge2 2.149(7) 9_566
Al Ge2 2.149(7) 9_565
Al Ge2 2.249(7) 5_545
Al Ge2 2.249(7) 5_445
Al Ho 3.173(8) 13_455
Al Ho 3.173(8) 13_556
Al Ho 3.173(8) 13_456
Al Ho 3.173(8) 13
